data_2237319
loop_
_publ_author_name
'Elboulali, Adel'
'Akriche, Samah'
'Al-Deyab, Salem S.'
'Rzaigui, Mohamed'

_publ_section_title
;
 Bis(4-methoxybenzylammonium) dihydrogen diphosphate
;
_journal_coeditor_code HB7003
_journal_issue 2
_journal_name_full 'Acta Crystallographica Section E'
_journal_page_first o213
_journal_page_last o214
_journal_paper_doi 10.1107/S1600536812051616
_journal_volume 69
_journal_year 2013
_chemical_formula_iupac '2C8 H12 N O + , H2 O7 P2 2-'
_chemical_formula_moiety '2(C8 H12 N O +), H2 O7 P2 2-'
_chemical_formula_sum 'C16 H26 N2 O9 P2'
_chemical_formula_weight 452.33
_chemical_name_systematic
;
Bis(4-methoxybenzylammonium) dihydrogen diphosphate
;
_space_group_IT_number 2
_symmetry_cell_setting triclinic
_symmetry_space_group_name_Hall '-P 1'
_symmetry_space_group_name_H-M 'P -1'
_atom_sites_solution_hydrogens geom
_atom_sites_solution_primary direct
_atom_sites_solution_secondary difmap
_audit_creation_method SHELXL-97
_cell_angle_alpha 97.61(2)
_cell_angle_beta 91.39(4)
_cell_angle_gamma 85.72(3)
_cell_formula_units_Z 2
_cell_length_a 9.184(3)
_cell_length_b 6.737(4)
_cell_length_c 17.066(2)
_cell_measurement_reflns_used 25
_cell_measurement_temperature 296
_cell_measurement_theta_max 11
_cell_measurement_theta_min 9
_cell_volume 1043.6(7)
_computing_cell_refinement 'CAD-4 EXPRESS (Enraf--Nonius, 1994)'
_computing_data_collection 'CAD-4 EXPRESS (Enraf--Nonius, 1994)'
_computing_data_reduction 'XCAD4 (Harms & Wocadlo, 1995)'
_computing_molecular_graphics 'ORTEP-3 (Farrugia, 2012) and DIAMOND (Brandenburg & Putz, 2005)'
_computing_publication_material 'WinGX (Farrugia, 2012)'
_computing_structure_refinement 'SHELXL97 (Sheldrick, 2008)'
_computing_structure_solution 'SHELXS86 (Sheldrick, 2008)'
_diffrn_ambient_temperature 296
_diffrn_measured_fraction_theta_full 0.999
_diffrn_measured_fraction_theta_max 0.999
_diffrn_measurement_device '\k-geometry diffractometer'
_diffrn_measurement_device_type 'Enraf--Nonius CAD-4'
_diffrn_measurement_method 'non-profiled omega scans'
_diffrn_radiation_monochromator graphite
_diffrn_radiation_source 'fine-focus sealed tube'
_diffrn_radiation_type AgK\a
_diffrn_radiation_wavelength 0.56087
_diffrn_reflns_av_R_equivalents 0.0262
_diffrn_reflns_av_sigmaI/netI 0.0822
_diffrn_reflns_limit_h_max 15
_diffrn_reflns_limit_h_min -15
_diffrn_reflns_limit_k_max 11
_diffrn_reflns_limit_k_min -11
_diffrn_reflns_limit_l_max 28
_diffrn_reflns_limit_l_min -4
_diffrn_reflns_number 12631
_diffrn_reflns_theta_full 27.96
_diffrn_reflns_theta_max 27.96
_diffrn_reflns_theta_min 2.01
_diffrn_standards_decay_% 0
_diffrn_standards_interval_time 120
_diffrn_standards_number 2
_exptl_absorpt_coefficient_mu 0.141
_exptl_absorpt_correction_type none
_exptl_crystal_colour colorless
_exptl_crystal_density_diffrn 1.439
_exptl_crystal_density_method 'not measured'
_exptl_crystal_description prism
_exptl_crystal_F_000 476
_exptl_crystal_size_max 0.30
_exptl_crystal_size_mid 0.25
_exptl_crystal_size_min 0.17
_refine_diff_density_max 0.384
_refine_diff_density_min -0.507
_refine_ls_extinction_method none
_refine_ls_goodness_of_fit_ref 0.975
_refine_ls_hydrogen_treatment constr
_refine_ls_matrix_type full
_refine_ls_number_parameters 268
_refine_ls_number_reflns 10225
_refine_ls_number_restraints 0
_refine_ls_restrained_S_all 0.975
_refine_ls_R_factor_all 0.1322
_refine_ls_R_factor_gt 0.0547
_refine_ls_shift/su_max 0.001
_refine_ls_shift/su_mean 0.000
_refine_ls_structure_factor_coef Fsqd
_refine_ls_weighting_details 'calc w=1/[\s^2^(Fo^2^)+(0.0674P)^2^] where P=(Fo^2^+2Fc^2^)/3'
_refine_ls_weighting_scheme calc
_refine_ls_wR_factor_gt 0.1200
_refine_ls_wR_factor_ref 0.1425
_reflns_number_gt 5553
_reflns_number_total 10225
_reflns_threshold_expression I>2\s(I)
_cod_data_source_file hb7003.cif
_cod_data_source_block I
_cod_database_code 2237319
_cod_database_fobs_code 2237319

loop_
_symmetry_equiv_pos_as_xyz
'x, y, z'
'-x, -y, -z'

loop_
_atom_site_type_symbol
_atom_site_label
_atom_site_fract_x
_atom_site_fract_y
_atom_site_fract_z
_atom_site_U_iso_or_equiv
_atom_site_adp_type
_atom_site_calc_flag
_atom_site_refinement_flags
_atom_site_occupancy
_atom_site_symmetry_multiplicity
P P1 0.77375(4) -0.16843(5) 0.42717(2) 0.02283(9) Uani d . 1 1
P P2 0.71445(4) 0.14070(5) 0.56549(2) 0.02389(9) Uani d . 1 1
O O1 0.65658(11) -0.21336(18) 0.36026(7) 0.0321(2) Uani d . 1 1
H H1 0.5815 -0.2428 0.3796 0.048 Uiso calc R 1 1
O O2 0.90518(11) -0.09884(18) 0.39193(7) 0.0347(3) Uani d . 1 1
O O3 0.80044(12) -0.33687(15) 0.47500(7) 0.0309(2) Uani d . 1 1
O O4 0.69102(12) 0.02214(16) 0.47816(7) 0.0327(3) Uani d . 1 1
O O5 0.85320(11) 0.25556(17) 0.55945(8) 0.0361(3) Uani d . 1 1
H H5 0.9218 0.2006 0.5819 0.054 Uiso calc R 1 1
O O6 0.58394(11) 0.29007(16) 0.57185(7) 0.0341(3) Uani d . 1 1
O O7 0.73241(13) -0.00463(17) 0.62306(7) 0.0359(3) Uani d . 1 1
O O8 0.65303(18) 0.1234(3) 0.06727(9) 0.0624(4) Uani d . 1 1
O O9 0.14301(19) 0.4144(3) 0.07212(10) 0.0663(5) Uani d . 1 1
N N1 0.98380(14) 0.31496(19) 0.40133(8) 0.0301(3) Uani d . 1 1
H H1A 0.9110 0.4056 0.4165 0.045 Uiso calc R 1 1
H H1B 1.0568 0.3266 0.4365 0.045 Uiso calc R 1 1
H H1C 0.9523 0.1923 0.3980 0.045 Uiso calc R 1 1
N N2 0.45655(14) 0.30089(19) 0.39890(8) 0.0323(3) Uani d . 1 1
H H2A 0.4183 0.4264 0.4106 0.048 Uiso calc R 1 1
H H2B 0.5181 0.2707 0.4374 0.048 Uiso calc R 1 1
H H2C 0.3854 0.2171 0.3941 0.048 Uiso calc R 1 1
C C1 1.03636(18) 0.3492(3) 0.32239(10) 0.0365(4) Uani d . 1 1
H H1D 1.1277 0.2697 0.3113 0.044 Uiso calc R 1 1
H H1E 1.0554 0.4895 0.3242 0.044 Uiso calc R 1 1
C C2 0.92910(18) 0.2956(3) 0.25659(10) 0.0327(3) Uani d . 1 1
C C3 0.8548(2) 0.4405(3) 0.21786(12) 0.0419(4) Uani d . 1 1
H H3 0.8676 0.5751 0.2348 0.050 Uiso calc R 1 1
C C4 0.7619(2) 0.3905(3) 0.15447(12) 0.0473(5) Uani d . 1 1
H H4 0.7144 0.4906 0.1286 0.057 Uiso calc R 1 1
C C5 0.7401(2) 0.1919(3) 0.12986(11) 0.0443(4) Uani d . 1 1
C C6 0.8102(3) 0.0456(3) 0.16945(12) 0.0507(5) Uani d . 1 1
H H6 0.7930 -0.0885 0.1543 0.061 Uiso calc R 1 1
C C7 0.9056(2) 0.0964(3) 0.23126(11) 0.0447(4) Uani d . 1 1
H H7 0.9548 -0.0041 0.2562 0.054 Uiso calc R 1 1
C C8 0.5843(3) 0.2674(5) 0.02229(15) 0.0744(8) Uani d . 1 1
H H8A 0.5198 0.3591 0.0555 0.112 Uiso calc R 1 1
H H8B 0.5293 0.2004 -0.0205 0.112 Uiso calc R 1 1
H H8C 0.6572 0.3402 0.0015 0.112 Uiso calc R 1 1
C C9 0.53647(18) 0.2817(3) 0.32319(11) 0.0395(4) Uani d . 1 1
H H9A 0.5868 0.1492 0.3133 0.047 Uiso calc R 1 1
H H9B 0.6091 0.3801 0.3271 0.047 Uiso calc R 1 1
C C10 0.43368(18) 0.3132(3) 0.25591(11) 0.0360(4) Uani d . 1 1
C C11 0.3878(2) 0.5050(3) 0.23911(12) 0.0465(5) Uani d . 1 1
H H11 0.4236 0.6163 0.2695 0.056 Uiso calc R 1 1
C C12 0.2903(3) 0.5326(3) 0.17823(13) 0.0526(5) Uani d . 1 1
H H12 0.2606 0.6620 0.1682 0.063 Uiso calc R 1 1
C C13 0.2364(2) 0.3700(3) 0.13206(12) 0.0455(4) Uani d . 1 1
C C14 0.2793(2) 0.1798(3) 0.14782(12) 0.0491(5) Uani d . 1 1
H H14 0.2433 0.0692 0.1171 0.059 Uiso calc R 1 1
C C15 0.3766(2) 0.1526(3) 0.20981(12) 0.0445(4) Uani d . 1 1
H H15 0.4038 0.0231 0.2205 0.053 Uiso calc R 1 1
C C16 0.0827(3) 0.2508(4) 0.02453(16) 0.0760(8) Uani d . 1 1
H H16A 0.1601 0.1615 0.0004 0.114 Uiso calc R 1 1
H H16B 0.0210 0.3002 -0.0159 0.114 Uiso calc R 1 1
H H16C 0.0263 0.1799 0.0569 0.114 Uiso calc R 1 1

loop_
_atom_site_aniso_label
_atom_site_aniso_U_11
_atom_site_aniso_U_22
_atom_site_aniso_U_33
_atom_site_aniso_U_12
_atom_site_aniso_U_13
_atom_site_aniso_U_23
P1 0.01629(14) 0.02364(17) 0.0285(2) -0.00016(12) -0.00173(13) 0.00439(14)
P2 0.01804(15) 0.02244(16) 0.0311(2) -0.00183(12) -0.00096(14) 0.00320(14)
O1 0.0211(5) 0.0425(6) 0.0319(6) -0.0046(4) -0.0042(4) 0.0013(5)
O2 0.0191(4) 0.0422(6) 0.0458(7) -0.0045(4) 0.0003(5) 0.0157(5)
O3 0.0299(5) 0.0262(5) 0.0373(7) 0.0021(4) -0.0002(5) 0.0096(5)
O4 0.0319(5) 0.0297(5) 0.0337(6) 0.0072(4) -0.0070(5) -0.0003(5)
O5 0.0195(5) 0.0337(6) 0.0582(8) -0.0066(4) -0.0068(5) 0.0160(5)
O6 0.0200(4) 0.0297(5) 0.0504(8) 0.0015(4) 0.0020(5) -0.0009(5)
O7 0.0371(6) 0.0362(6) 0.0371(7) -0.0085(5) -0.0051(5) 0.0124(5)
O8 0.0640(10) 0.0773(11) 0.0443(9) -0.0109(8) -0.0196(8) 0.0029(8)
O9 0.0745(11) 0.0750(11) 0.0490(10) -0.0068(9) -0.0228(8) 0.0100(8)
N1 0.0280(6) 0.0303(6) 0.0313(7) 0.0010(5) -0.0034(5) 0.0038(5)
N2 0.0325(6) 0.0291(6) 0.0364(8) -0.0037(5) -0.0072(6) 0.0090(6)
C1 0.0319(8) 0.0474(9) 0.0313(9) -0.0057(7) 0.0016(7) 0.0071(7)
C2 0.0343(8) 0.0377(8) 0.0265(8) -0.0014(6) 0.0024(6) 0.0059(7)
C3 0.0450(10) 0.0372(9) 0.0432(11) 0.0004(7) -0.0025(8) 0.0070(8)
C4 0.0459(10) 0.0512(11) 0.0445(12) 0.0066(8) -0.0079(9) 0.0121(9)
C5 0.0417(9) 0.0587(12) 0.0319(10) -0.0050(8) -0.0020(8) 0.0037(9)
C6 0.0744(14) 0.0412(10) 0.0369(11) -0.0123(9) -0.0061(10) 0.0036(8)
C7 0.0614(12) 0.0396(9) 0.0331(10) 0.0004(8) -0.0048(9) 0.0085(8)
C8 0.0625(15) 0.109(2) 0.0515(15) -0.0036(14) -0.0244(12) 0.0165(15)
C9 0.0296(7) 0.0436(9) 0.0453(11) 0.0017(7) 0.0023(7) 0.0077(8)
C10 0.0348(8) 0.0395(8) 0.0341(9) -0.0020(7) 0.0033(7) 0.0067(7)
C11 0.0615(12) 0.0386(9) 0.0396(11) -0.0078(8) -0.0079(9) 0.0058(8)
C12 0.0701(14) 0.0441(10) 0.0449(12) -0.0030(10) -0.0107(10) 0.0126(9)
C13 0.0470(10) 0.0570(11) 0.0328(10) -0.0039(9) -0.0013(8) 0.0074(9)
C14 0.0541(11) 0.0489(11) 0.0431(12) -0.0122(9) -0.0006(9) -0.0028(9)
C15 0.0494(10) 0.0379(9) 0.0459(12) -0.0026(8) 0.0020(9) 0.0043(8)
C16 0.0716(17) 0.095(2) 0.0559(16) -0.0066(15) -0.0233(13) -0.0054(14)

loop_
_atom_type_symbol
_atom_type_description
_atom_type_scat_dispersion_real
_atom_type_scat_dispersion_imag
_atom_type_scat_source
C C 0.0015 0.0009 'International Tables Vol C Tables 4.2.6.8 and 6.1.1.4'
H H 0.0000 0.0000 'International Tables Vol C Tables 4.2.6.8 and 6.1.1.4'
N N 0.0030 0.0019 'International Tables Vol C Tables 4.2.6.8 and 6.1.1.4'
O O 0.0056 0.0036 'International Tables Vol C Tables 4.2.6.8 and 6.1.1.4'
P P 0.0667 0.0580 'International Tables Vol C Tables 4.2.6.8 and 6.1.1.4'

loop_
_geom_angle_atom_site_label_1
_geom_angle_atom_site_label_2
_geom_angle_atom_site_label_3
_geom_angle
O3 P1 O2 116.25(7)
O3 P1 O1 112.16(7)
O2 P1 O1 108.81(7)
O3 P1 O4 110.72(7)
O2 P1 O4 107.92(8)
O1 P1 O4 99.63(6)
O7 P2 O6 118.73(8)
O7 P2 O5 112.51(7)
O6 P2 O5 108.43(7)
O7 P2 O4 109.41(7)
O6 P2 O4 101.55(7)
O5 P2 O4 104.81(8)
P1 O1 H1 109.5
P1 O4 P2 134.45(7)
P2 O5 H5 109.5
C5 O8 C8 117.59(19)
C13 O9 C16 117.15(19)
C1 N1 H1A 109.5
C1 N1 H1B 109.5
H1A N1 H1B 109.5
C1 N1 H1C 109.5
H1A N1 H1C 109.5
H1B N1 H1C 109.5
C9 N2 H2A 109.5
C9 N2 H2B 109.5
H2A N2 H2B 109.5
C9 N2 H2C 109.5
H2A N2 H2C 109.5
H2B N2 H2C 109.5
N1 C1 C2 112.96(14)
N1 C1 H1D 109.0
C2 C1 H1D 109.0
N1 C1 H1E 109.0
C2 C1 H1E 109.0
H1D C1 H1E 107.8
C3 C2 C7 117.96(17)
C3 C2 C1 121.67(16)
C7 C2 C1 120.33(16)
C2 C3 C4 121.69(18)
C2 C3 H3 119.2
C4 C3 H3 119.2
C5 C4 C3 119.64(18)
C5 C4 H4 120.2
C3 C4 H4 120.2
O8 C5 C4 125.13(19)
O8 C5 C6 115.48(19)
C4 C5 C6 119.39(18)
C7 C6 C5 120.56(19)
C7 C6 H6 119.7
C5 C6 H6 119.7
C6 C7 C2 120.72(18)
C6 C7 H7 119.6
C2 C7 H7 119.6
O8 C8 H8A 109.5
O8 C8 H8B 109.5
H8A C8 H8B 109.5
O8 C8 H8C 109.5
H8A C8 H8C 109.5
H8B C8 H8C 109.5
N2 C9 C10 110.84(14)
N2 C9 H9A 109.5
C10 C9 H9A 109.5
N2 C9 H9B 109.5
C10 C9 H9B 109.5
H9A C9 H9B 108.1
C15 C10 C11 117.43(18)
C15 C10 C9 120.98(17)
C11 C10 C9 121.55(17)
C12 C11 C10 121.12(18)
C12 C11 H11 119.4
C10 C11 H11 119.4
C11 C12 C13 120.5(2)
C11 C12 H12 119.8
C13 C12 H12 119.8
O9 C13 C14 124.96(19)
O9 C13 C12 115.6(2)
C14 C13 C12 119.42(19)
C13 C14 C15 119.92(18)
C13 C14 H14 120.0
C15 C14 H14 120.0
C10 C15 C14 121.60(19)
C10 C15 H15 119.2
C14 C15 H15 119.2
O9 C16 H16A 109.5
O9 C16 H16B 109.5
H16A C16 H16B 109.5
O9 C16 H16C 109.5
H16A C16 H16C 109.5
H16B C16 H16C 109.5

loop_
_geom_bond_atom_site_label_1
_geom_bond_atom_site_label_2
_geom_bond_distance
P1 O3 1.4860(13)
P1 O2 1.4942(12)
P1 O1 1.5656(13)
P1 O4 1.6042(13)
P2 O7 1.4744(13)
P2 O6 1.5028(12)
P2 O5 1.5517(12)
P2 O4 1.6126(12)
O1 H1 0.8200
O5 H5 0.8200
O8 C5 1.370(2)
O8 C8 1.418(3)
O9 C13 1.368(2)
O9 C16 1.419(3)
N1 C1 1.494(2)
N1 H1A 0.8900
N1 H1B 0.8900
N1 H1C 0.8900
N2 C9 1.487(2)
N2 H2A 0.8900
N2 H2B 0.8900
N2 H2C 0.8900
C1 C2 1.501(2)
C1 H1D 0.9700
C1 H1E 0.9700
C2 C3 1.380(2)
C2 C7 1.386(3)
C3 C4 1.383(3)
C3 H3 0.9300
C4 C5 1.376(3)
C4 H4 0.9300
C5 C6 1.380(3)
C6 C7 1.379(3)
C6 H6 0.9300
C7 H7 0.9300
C8 H8A 0.9600
C8 H8B 0.9600
C8 H8C 0.9600
C9 C10 1.495(3)
C9 H9A 0.9700
C9 H9B 0.9700
C10 C15 1.380(3)
C10 C11 1.393(3)
C11 C12 1.377(3)
C11 H11 0.9300
C12 C13 1.378(3)
C12 H12 0.9300
C13 C14 1.371(3)
C14 C15 1.390(3)
C14 H14 0.9300
C15 H15 0.9300
C16 H16A 0.9600
C16 H16B 0.9600
C16 H16C 0.9600

loop_
_geom_hbond_atom_site_label_D
_geom_hbond_atom_site_label_H
_geom_hbond_atom_site_label_A
_geom_hbond_site_symmetry_A
_geom_hbond_distance_DH
_geom_hbond_distance_HA
_geom_hbond_distance_DA
_geom_hbond_angle_DHA
O1 H1 O6 2_656 0.82 1.82 2.6347(18) 176
O5 H5 O2 2_756 0.82 1.75 2.5535(18) 164
N1 H1A O3 1_565 0.89 2.09 2.941(2) 160
N1 H1B O3 2_756 0.89 1.97 2.857(2) 172
N1 H1C O2 . 0.89 2.03 2.915(2) 173
N2 H2B O6 . 0.89 2.35 3.156(2) 151
N2 H2A O6 2_666 0.89 1.89 2.734(2) 157
N2 H2B O4 . 0.89 2.38 3.150(2) 145
N2 H2C O7 2_656 0.89 1.85 2.724(2) 168
C1 H1D O7 2_756 0.97 2.49 3.242(3) 134
C7 H7 O2 . 0.93 2.54 3.195(2) 127
C16 H16C Cg1 1_455 0.96 2.926 3.73(7) 142
C8 H8A Cg2 . 0.96 2.965 3.72(7) 137
C1 H1D Cg2 1_655 0.97 2.903 3.54(7) 124

loop_
_geom_torsion_atom_site_label_1
_geom_torsion_atom_site_label_2
_geom_torsion_atom_site_label_3
_geom_torsion_atom_site_label_4
_geom_torsion
O3 P1 O4 P2 47.66(13)
O2 P1 O4 P2 -80.60(12)
O1 P1 O4 P2 165.91(11)
O7 P2 O4 P1 -48.92(13)
O6 P2 O4 P1 -175.23(10)
O5 P2 O4 P1 71.95(12)
N1 C1 C2 C3 110.56(19)
N1 C1 C2 C7 -71.6(2)
C7 C2 C3 C4 -1.4(3)
C1 C2 C3 C4 176.49(18)
C2 C3 C4 C5 1.2(3)
C8 O8 C5 C4 2.6(3)
C8 O8 C5 C6 -177.0(2)
C3 C4 C5 O8 -178.81(19)
C3 C4 C5 C6 0.7(3)
O8 C5 C6 C7 177.14(19)
C4 C5 C6 C7 -2.4(3)
C5 C6 C7 C2 2.2(3)
C3 C2 C7 C6 -0.3(3)
C1 C2 C7 C6 -178.26(18)
N2 C9 C10 C15 -94.9(2)
N2 C9 C10 C11 82.7(2)
C15 C10 C11 C12 -0.7(3)
C9 C10 C11 C12 -178.38(19)
C10 C11 C12 C13 -0.4(4)
C16 O9 C13 C14 2.2(3)
C16 O9 C13 C12 -178.6(2)
C11 C12 C13 O9 -178.5(2)
C11 C12 C13 C14 0.8(3)
O9 C13 C14 C15 179.08(19)
C12 C13 C14 C15 -0.1(3)
C11 C10 C15 C14 1.3(3)
C9 C10 C15 C14 179.06(18)
C13 C14 C15 C10 -0.9(3)
